data_1550981
loop_
_publ_author_name
'Kiernicki, John J.'
'Shanahan, James P.'
'Zeller, Matthias'
'Szymczak, Nathaniel K.'

_publ_section_title
;
 Tuning ligand field strength with pendent Lewis acids: access to high
 spin iron hydrides
;
_journal_name_full 'Chemical Science'
_journal_paper_doi 10.1039/C9SC00561G
_journal_year 2019
_chemical_formula_sum 'C53 H73 B2 N5 S2 Zn'
_chemical_formula_weight 931.27
_chemical_properties_physical Air-sensitive,Moisture-sensitive,Hygroscopic
_space_group_crystal_system monoclinic
_space_group_IT_number 15
_space_group_name_Hall '-C 2yc'
_space_group_name_H-M_alt 'C 1 2/c 1'
_symmetry_space_group_name_Hall '-C 2yc'
_symmetry_space_group_name_H-M 'C 1 2/c 1'
_atom_sites_solution_hydrogens geom
_atom_sites_solution_primary direct
_atom_sites_solution_secondary difmap
_audit_creation_method SHELXL-2018/3
_audit_update_record
;
2018-12-10 deposited with the CCDC.    2019-04-26 downloaded from the CCDC.
;
_cell_angle_alpha 90
_cell_angle_beta 110.4440(14)
_cell_angle_gamma 90
_cell_formula_units_Z 4
_cell_length_a 23.8971(10)
_cell_length_b 11.5743(5)
_cell_length_c 19.0415(7)
_cell_measurement_reflns_used 9424
_cell_measurement_temperature 150(2)
_cell_measurement_theta_max 33.0333
_cell_measurement_theta_min 3.1103
_cell_volume 4935.0(4)
_computing_cell_refinement 'SAINT V8.37A (Bruker, 2016)'
_computing_data_collection 'Apex3 v2016.9-0 (Bruker, 2016)'
_computing_data_reduction 'SAINT V8.37A (Bruker, 2016)'
_computing_structure_refinement
;  
SHELXL-2018/1 (Sheldrick, 2015, 2017), 
SHELXLE Rev882 (H\"ubschle et al., 2011)
;
_computing_structure_solution 'SHELXS-97 (Sheldrick, 2008)'
_diffrn_ambient_temperature 150(2)
_diffrn_measured_fraction_theta_full 0.998
_diffrn_measured_fraction_theta_max 0.997
_diffrn_measurement_device_type 'Bruker AXS D8 Quest CMOS diffractometer'
_diffrn_measurement_method 'omega and phi scans'
_diffrn_radiation_monochromator 'Triumph curved graphite crystal'
_diffrn_radiation_type MoK\a
_diffrn_radiation_wavelength 0.71073
_diffrn_reflns_av_R_equivalents 0.0410
_diffrn_reflns_av_unetI/netI 0.0194
_diffrn_reflns_Laue_measured_fraction_full 0.998
_diffrn_reflns_Laue_measured_fraction_max 0.997
_diffrn_reflns_limit_h_max 36
_diffrn_reflns_limit_h_min -36
_diffrn_reflns_limit_k_max 17
_diffrn_reflns_limit_k_min -17
_diffrn_reflns_limit_l_max 29
_diffrn_reflns_limit_l_min -28
_diffrn_reflns_number 146991
_diffrn_reflns_point_group_measured_fraction_full 0.998
_diffrn_reflns_point_group_measured_fraction_max 0.997
_diffrn_reflns_theta_full 25.242
_diffrn_reflns_theta_max 33.207
_diffrn_reflns_theta_min 3.110
_diffrn_source 'sealed tube X-ray source'
_exptl_absorpt_coefficient_mu 0.623
_exptl_absorpt_correction_T_max 0.7465
_exptl_absorpt_correction_T_min 0.7178
_exptl_absorpt_correction_type multi-scan
_exptl_absorpt_process_details
;
SADABS 2016/2: Krause, L., Herbst-Irmer, R., Sheldrick G.M. & Stalke D.
(2015). J. Appl. Cryst. 48 3-10.
;
_exptl_crystal_colour colourless
_exptl_crystal_density_diffrn 1.253
_exptl_crystal_description block
_exptl_crystal_F_000 1992
_exptl_crystal_recrystallization_method 'Re-crystallisation from solvent'
_exptl_crystal_size_max 0.210
_exptl_crystal_size_mid 0.180
_exptl_crystal_size_min 0.130
_refine_diff_density_max 0.712
_refine_diff_density_min -0.581
_refine_diff_density_rms 0.059
_refine_ls_extinction_method none
_refine_ls_goodness_of_fit_ref 1.052
_refine_ls_hydrogen_treatment constr
_refine_ls_matrix_type full
_refine_ls_number_parameters 289
_refine_ls_number_reflns 9441
_refine_ls_number_restraints 0
_refine_ls_restrained_S_all 1.052
_refine_ls_R_factor_all 0.0496
_refine_ls_R_factor_gt 0.0355
_refine_ls_shift/su_max 0.000
_refine_ls_shift/su_mean 0.000
_refine_ls_structure_factor_coef Fsqd
_refine_ls_weighting_details 'w=1/[\s^2^(Fo^2^)+(0.0440P)^2^+4.3792P] where P=(Fo^2^+2Fc^2^)/3'
_refine_ls_weighting_scheme calc
_refine_ls_wR_factor_gt 0.0864
_refine_ls_wR_factor_ref 0.0955
_reflns_Friedel_coverage 0.000
_reflns_number_gt 7807
_reflns_number_total 9441
_reflns_threshold_expression 'I > 2\s(I)'
_cod_data_source_file c9sc00561g2.cif
_cod_data_source_block JK2357_0m
_cod_database_code 1550981
_shelx_shelxl_version_number 2018/3
_shelx_space_group_comment
;
The symmetry employed for this shelxl refinement is uniquely defined
by the following loop, which should always be used as a source of
symmetry information in preference to the above space-group names.
They are only intended as comments.
;
_shelx_estimated_absorpt_t_min 0.880
_shelx_estimated_absorpt_t_max 0.923

loop_
_space_group_symop_operation_xyz
'x, y, z'
'-x, y, -z+1/2'
'x+1/2, y+1/2, z'
'-x+1/2, y+1/2, -z+1/2'
'-x, -y, -z'
'x, -y, z-1/2'
'-x+1/2, -y+1/2, -z'
'x+1/2, -y+1/2, z-1/2'

loop_
_atom_site_label
_atom_site_type_symbol
_atom_site_fract_x
_atom_site_fract_y
_atom_site_fract_z
_atom_site_U_iso_or_equiv
_atom_site_adp_type
_atom_site_occupancy
_atom_site_site_symmetry_order
_atom_site_calc_flag
_atom_site_refinement_flags_posn
_atom_site_refinement_flags_adp
_atom_site_refinement_flags_occupancy
C1 C 0.000000 -0.35446(13) 0.250000 0.0250(3) Uani 1 2 d S T P
H1 H 0.000002 -0.436539 0.249998 0.030 Uiso 1 2 calc R U P
C2 C 0.04645(5) -0.29439(10) 0.30217(7) 0.0247(2) Uani 1 1 d . . .
H2 H 0.078456 -0.334449 0.338103 0.030 Uiso 1 1 calc R U .
C3 C 0.04499(5) -0.17427(9) 0.30055(6) 0.01905(18) Uani 1 1 d . . .
C4 C 0.09024(5) -0.10059(9) 0.35321(6) 0.01897(18) Uani 1 1 d . . .
C5 C 0.14448(5) -0.12554(9) 0.41032(6) 0.02078(19) Uani 1 1 d . . .
H5 H 0.162386 -0.199344 0.423930 0.025 Uiso 1 1 calc R U .
C6 C 0.16667(5) -0.02001(9) 0.44292(6) 0.01920(18) Uani 1 1 d . . .
C7 C 0.22392(5) 0.00634(10) 0.50742(6) 0.0230(2) Uani 1 1 d . . .
C8 C 0.21073(6) 0.06278(12) 0.57316(7) 0.0302(2) Uani 1 1 d . . .
H8A H 0.193545 0.139690 0.558205 0.045 Uiso 1 1 calc R U .
H8B H 0.247906 0.069806 0.616277 0.045 Uiso 1 1 calc R U .
H8C H 0.182340 0.014792 0.586851 0.045 Uiso 1 1 calc R U .
C9 C 0.25647(6) -0.10789(11) 0.53651(8) 0.0343(3) Uani 1 1 d . . .
H9A H 0.264945 -0.147267 0.495766 0.051 Uiso 1 1 calc R U .
H9B H 0.231195 -0.157320 0.554802 0.051 Uiso 1 1 calc R U .
H9C H 0.294048 -0.091982 0.577537 0.051 Uiso 1 1 calc R U .
C10 C 0.26577(6) 0.08033(12) 0.48032(8) 0.0322(3) Uani 1 1 d . . .
H10A H 0.273710 0.040361 0.439407 0.048 Uiso 1 1 calc R U .
H10B H 0.303448 0.092840 0.521891 0.048 Uiso 1 1 calc R U .
H10C H 0.246834 0.155009 0.462385 0.048 Uiso 1 1 calc R U .
C11 C 0.12326(5) 0.18566(9) 0.41855(6) 0.0223(2) Uani 1 1 d . . .
H11A H 0.162580 0.211641 0.453549 0.027 Uiso 1 1 calc R U .
H11B H 0.093287 0.199941 0.442627 0.027 Uiso 1 1 calc R U .
C12 C 0.10692(5) 0.25573(9) 0.34647(6) 0.02164(19) Uani 1 1 d . . .
H12A H 0.109183 0.338835 0.359473 0.026 Uiso 1 1 calc R U .
H12B H 0.064973 0.238449 0.315444 0.026 Uiso 1 1 calc R U .
C13 C 0.14624(5) 0.23369(10) 0.29934(6) 0.0226(2) Uani 1 1 d . . .
H13A H 0.158451 0.151486 0.304468 0.027 Uiso 1 1 calc R U .
H13B H 0.182888 0.281078 0.319429 0.027 Uiso 1 1 calc R U .
C14 C 0.07984(5) 0.38792(10) 0.19453(7) 0.0247(2) Uani 1 1 d . . .
H14 H 0.051457 0.391126 0.222581 0.030 Uiso 1 1 calc R U .
C15 C 0.12907(6) 0.47958(11) 0.22804(8) 0.0297(2) Uani 1 1 d . . .
H15A H 0.110590 0.557181 0.217490 0.036 Uiso 1 1 calc R U .
H15B H 0.145250 0.469731 0.283148 0.036 Uiso 1 1 calc R U .
C16 C 0.18128(7) 0.47513(12) 0.19849(9) 0.0347(3) Uani 1 1 d . . .
H16A H 0.168622 0.513424 0.148899 0.042 Uiso 1 1 calc R U .
H16B H 0.214971 0.520209 0.232819 0.042 Uiso 1 1 calc R U .
C17 C 0.20381(6) 0.35312(12) 0.19047(8) 0.0321(3) Uani 1 1 d . . .
H17A H 0.231006 0.327569 0.240329 0.038 Uiso 1 1 calc R U .
H17B H 0.227574 0.357633 0.157128 0.038 Uiso 1 1 calc R U .
C18 C 0.15492(5) 0.25970(11) 0.15917(7) 0.0262(2) Uani 1 1 d . . .
H18 H 0.174748 0.182403 0.165325 0.031 Uiso 1 1 calc R U .
C19 C 0.11805(6) 0.27743(13) 0.07545(7) 0.0318(3) Uani 1 1 d . . .
H19A H 0.145852 0.281148 0.047273 0.038 Uiso 1 1 calc R U .
H19B H 0.092170 0.209002 0.057255 0.038 Uiso 1 1 calc R U .
C20 C 0.07863(7) 0.38603(13) 0.05723(8) 0.0353(3) Uani 1 1 d . . .
H20A H 0.049532 0.378889 0.005567 0.042 Uiso 1 1 calc R U .
H20B H 0.104189 0.453823 0.058356 0.042 Uiso 1 1 calc R U .
C21 C 0.04416(6) 0.40878(12) 0.11063(8) 0.0314(3) Uani 1 1 d . . .
H21A H 0.008366 0.358591 0.095593 0.038 Uiso 1 1 calc R U .
H21B H 0.030176 0.489914 0.104214 0.038 Uiso 1 1 calc R U .
C22 C 0.06948(5) 0.00622(10) 0.15048(6) 0.02193(19) Uani 1 1 d . . .
C23 C 0.12120(5) -0.04900(11) 0.19656(7) 0.0259(2) Uani 1 1 d . . .
H23 H 0.148506 -0.009132 0.238038 0.031 Uiso 1 1 calc R U .
C24 C 0.13272(6) -0.16258(11) 0.18168(8) 0.0309(2) Uani 1 1 d . . .
H24 H 0.167542 -0.200392 0.213809 0.037 Uiso 1 1 calc R U .
C25 C 0.09385(7) -0.22115(12) 0.12036(8) 0.0336(3) Uani 1 1 d . . .
H25 H 0.102029 -0.298623 0.110565 0.040 Uiso 1 1 calc R U .
C26 C 0.04297(7) -0.16585(12) 0.07344(8) 0.0329(3) Uani 1 1 d . . .
H26 H 0.016551 -0.204971 0.030899 0.040 Uiso 1 1 calc R U .
C27 C 0.03076(6) -0.05341(11) 0.08877(7) 0.0268(2) Uani 1 1 d . . .
H27 H -0.004421 -0.016396 0.056873 0.032 Uiso 1 1 calc R U .
B1 B 0.11361(6) 0.26330(11) 0.21085(7) 0.0219(2) Uani 1 1 d . . .
N1 N 0.000000 -0.11629(11) 0.250000 0.0181(2) Uani 1 2 d S T P
N2 N 0.07951(4) 0.01309(8) 0.34989(5) 0.02003(16) Uani 1 1 d . . .
N3 N 0.12583(4) 0.06129(8) 0.40471(5) 0.01901(16) Uani 1 1 d . . .
S1 S 0.04519(2) 0.14507(2) 0.16951(2) 0.02097(6) Uani 1 1 d . . .
Zn1 Zn 0.000000 0.06512(2) 0.250000 0.01917(5) Uani 1 2 d S T P

loop_
_atom_site_aniso_label
_atom_site_aniso_U_11
_atom_site_aniso_U_22
_atom_site_aniso_U_33
_atom_site_aniso_U_23
_atom_site_aniso_U_13
_atom_site_aniso_U_12
C1 0.0230(7) 0.0139(6) 0.0337(8) 0.000 0.0044(6) 0.000
C2 0.0225(5) 0.0165(4) 0.0305(5) 0.0020(4) 0.0034(4) 0.0018(4)
C3 0.0186(4) 0.0161(4) 0.0209(4) 0.0009(3) 0.0050(3) 0.0000(3)
C4 0.0190(4) 0.0162(4) 0.0197(4) 0.0015(3) 0.0043(3) 0.0003(3)
C5 0.0207(4) 0.0166(4) 0.0218(4) 0.0010(3) 0.0033(4) 0.0017(3)
C6 0.0190(4) 0.0181(4) 0.0187(4) 0.0008(3) 0.0044(3) 0.0005(3)
C7 0.0204(5) 0.0212(5) 0.0224(5) -0.0019(4) 0.0011(4) 0.0004(4)
C8 0.0362(6) 0.0305(6) 0.0188(5) -0.0018(4) 0.0033(4) 0.0018(5)
C9 0.0273(6) 0.0227(5) 0.0386(7) -0.0027(5) -0.0063(5) 0.0038(5)
C10 0.0248(5) 0.0296(6) 0.0409(7) -0.0062(5) 0.0099(5) -0.0063(5)
C11 0.0276(5) 0.0154(4) 0.0210(4) -0.0010(3) 0.0049(4) 0.0012(4)
C12 0.0241(5) 0.0158(4) 0.0225(5) 0.0007(3) 0.0050(4) 0.0003(4)
C13 0.0205(5) 0.0209(5) 0.0239(5) 0.0015(4) 0.0045(4) -0.0018(4)
C14 0.0249(5) 0.0196(5) 0.0297(5) 0.0047(4) 0.0097(4) 0.0011(4)
C15 0.0348(6) 0.0205(5) 0.0338(6) 0.0012(4) 0.0123(5) -0.0035(5)
C16 0.0344(6) 0.0302(6) 0.0402(7) 0.0010(5) 0.0141(5) -0.0103(5)
C17 0.0244(5) 0.0376(7) 0.0360(6) 0.0029(5) 0.0127(5) -0.0045(5)
C18 0.0248(5) 0.0261(5) 0.0279(5) 0.0028(4) 0.0096(4) 0.0006(4)
C19 0.0339(6) 0.0361(7) 0.0272(6) 0.0024(5) 0.0127(5) -0.0023(5)
C20 0.0389(7) 0.0359(7) 0.0276(6) 0.0092(5) 0.0073(5) -0.0023(6)
C21 0.0299(6) 0.0265(6) 0.0334(6) 0.0100(5) 0.0056(5) 0.0035(5)
C22 0.0238(5) 0.0211(5) 0.0219(5) 0.0016(4) 0.0093(4) -0.0014(4)
C23 0.0234(5) 0.0253(5) 0.0281(5) 0.0021(4) 0.0079(4) -0.0002(4)
C24 0.0308(6) 0.0262(6) 0.0374(6) 0.0062(5) 0.0142(5) 0.0052(5)
C25 0.0418(7) 0.0223(5) 0.0418(7) -0.0010(5) 0.0211(6) -0.0007(5)
C26 0.0377(7) 0.0301(6) 0.0316(6) -0.0068(5) 0.0129(5) -0.0054(5)
C27 0.0286(6) 0.0282(6) 0.0224(5) -0.0016(4) 0.0074(4) -0.0009(4)
B1 0.0210(5) 0.0199(5) 0.0238(5) 0.0023(4) 0.0063(4) -0.0016(4)
N1 0.0182(5) 0.0156(5) 0.0192(5) 0.000 0.0049(4) 0.000
N2 0.0200(4) 0.0168(4) 0.0200(4) 0.0007(3) 0.0029(3) -0.0008(3)
N3 0.0207(4) 0.0153(4) 0.0183(4) 0.0002(3) 0.0034(3) 0.0000(3)
S1 0.02023(12) 0.01883(12) 0.02216(12) 0.00202(9) 0.00528(9) -0.00083(9)
Zn1 0.02069(9) 0.01454(8) 0.02120(8) 0.000 0.00597(6) 0.000

loop_
_atom_type_symbol
_atom_type_description
_atom_type_scat_dispersion_real
_atom_type_scat_dispersion_imag
_atom_type_scat_source
C C 0.0033 0.0016 'International Tables Vol C Tables 4.2.6.8 and 6.1.1.4'
H H 0.0000 0.0000 'International Tables Vol C Tables 4.2.6.8 and 6.1.1.4'
B B 0.0013 0.0007 'International Tables Vol C Tables 4.2.6.8 and 6.1.1.4'
N N 0.0061 0.0033 'International Tables Vol C Tables 4.2.6.8 and 6.1.1.4'
S S 0.1246 0.1234 'International Tables Vol C Tables 4.2.6.8 and 6.1.1.4'
Zn Zn 0.2839 1.4301 'International Tables Vol C Tables 4.2.6.8 and 6.1.1.4'

loop_
_geom_angle_atom_site_label_1
_geom_angle_atom_site_label_2
_geom_angle_atom_site_label_3
_geom_angle
_geom_angle_site_symmetry_1
_geom_angle_site_symmetry_3
C2 C1 C2 119.97(14) . 2
C2 C1 H1 120.0 . .
C2 C1 H1 120.0 2 .
C1 C2 C3 118.46(11) . .
C1 C2 H2 120.8 . .
C3 C2 H2 120.8 . .
N1 C3 C2 121.47(10) . .
N1 C3 C4 114.45(9) . .
C2 C3 C4 124.06(10) . .
N2 C4 C5 110.46(9) . .
N2 C4 C3 117.18(9) . .
C5 C4 C3 132.33(10) . .
C6 C5 C4 105.73(9) . .
C6 C5 H5 127.1 . .
C4 C5 H5 127.1 . .
N3 C6 C5 106.09(9) . .
N3 C6 C7 124.52(9) . .
C5 C6 C7 129.39(10) . .
C6 C7 C9 108.60(9) . .
C6 C7 C10 110.43(10) . .
C9 C7 C10 107.10(11) . .
C6 C7 C8 111.15(10) . .
C9 C7 C8 107.09(10) . .
C10 C7 C8 112.26(10) . .
C7 C8 H8A 109.5 . .
C7 C8 H8B 109.5 . .
H8A C8 H8B 109.5 . .
C7 C8 H8C 109.5 . .
H8A C8 H8C 109.5 . .
H8B C8 H8C 109.5 . .
C7 C9 H9A 109.5 . .
C7 C9 H9B 109.5 . .
H9A C9 H9B 109.5 . .
C7 C9 H9C 109.5 . .
H9A C9 H9C 109.5 . .
H9B C9 H9C 109.5 . .
C7 C10 H10A 109.5 . .
C7 C10 H10B 109.5 . .
H10A C10 H10B 109.5 . .
C7 C10 H10C 109.5 . .
H10A C10 H10C 109.5 . .
H10B C10 H10C 109.5 . .
N3 C11 C12 111.96(9) . .
N3 C11 H11A 109.2 . .
C12 C11 H11A 109.2 . .
N3 C11 H11B 109.2 . .
C12 C11 H11B 109.2 . .
H11A C11 H11B 107.9 . .
C11 C12 C13 115.02(9) . .
C11 C12 H12A 108.5 . .
C13 C12 H12A 108.5 . .
C11 C12 H12B 108.5 . .
C13 C12 H12B 108.5 . .
H12A C12 H12B 107.5 . .
C12 C13 B1 113.70(9) . .
C12 C13 H13A 108.8 . .
B1 C13 H13A 108.8 . .
C12 C13 H13B 108.8 . .
B1 C13 H13B 108.8 . .
H13A C13 H13B 107.7 . .
C21 C14 C15 112.65(10) . .
C21 C14 B1 113.17(10) . .
C15 C14 B1 105.90(9) . .
C21 C14 H14 108.3 . .
C15 C14 H14 108.3 . .
B1 C14 H14 108.3 . .
C16 C15 C14 115.04(11) . .
C16 C15 H15A 108.5 . .
C14 C15 H15A 108.5 . .
C16 C15 H15B 108.5 . .
C14 C15 H15B 108.5 . .
H15A C15 H15B 107.5 . .
C17 C16 C15 115.08(11) . .
C17 C16 H16A 108.5 . .
C15 C16 H16A 108.5 . .
C17 C16 H16B 108.5 . .
C15 C16 H16B 108.5 . .
H16A C16 H16B 107.5 . .
C16 C17 C18 115.82(11) . .
C16 C17 H17A 108.3 . .
C18 C17 H17A 108.3 . .
C16 C17 H17B 108.3 . .
C18 C17 H17B 108.3 . .
H17A C17 H17B 107.4 . .
C19 C18 C17 112.72(11) . .
C19 C18 B1 112.04(10) . .
C17 C18 B1 106.62(10) . .
C19 C18 H18 108.4 . .
C17 C18 H18 108.4 . .
B1 C18 H18 108.4 . .
C20 C19 C18 115.23(11) . .
C20 C19 H19A 108.5 . .
C18 C19 H19A 108.5 . .
C20 C19 H19B 108.5 . .
C18 C19 H19B 108.5 . .
H19A C19 H19B 107.5 . .
C19 C20 C21 114.74(11) . .
C19 C20 H20A 108.6 . .
C21 C20 H20A 108.6 . .
C19 C20 H20B 108.6 . .
C21 C20 H20B 108.6 . .
H20A C20 H20B 107.6 . .
C20 C21 C14 115.30(11) . .
C20 C21 H21A 108.4 . .
C14 C21 H21A 108.4 . .
C20 C21 H21B 108.4 . .
C14 C21 H21B 108.4 . .
H21A C21 H21B 107.5 . .
C23 C22 C27 118.89(11) . .
C23 C22 S1 124.26(9) . .
C27 C22 S1 116.60(9) . .
C24 C23 C22 119.94(12) . .
C24 C23 H23 120.0 . .
C22 C23 H23 120.0 . .
C25 C24 C23 120.68(12) . .
C25 C24 H24 119.7 . .
C23 C24 H24 119.7 . .
C26 C25 C24 119.63(12) . .
C26 C25 H25 120.2 . .
C24 C25 H25 120.2 . .
C27 C26 C25 119.90(13) . .
C27 C26 H26 120.0 . .
C25 C26 H26 120.0 . .
C26 C27 C22 120.94(12) . .
C26 C27 H27 119.5 . .
C22 C27 H27 119.5 . .
C18 B1 C13 116.78(10) . .
C18 B1 C14 105.86(9) . .
C13 B1 C14 114.23(10) . .
C18 B1 S1 108.71(8) . .
C13 B1 S1 106.52(7) . .
C14 B1 S1 103.91(8) . .
C3 N1 C3 120.16(13) . 2
C3 N1 Zn1 119.92(6) . .
C3 N1 Zn1 119.92(6) 2 .
C4 N2 N3 106.16(9) . .
C4 N2 Zn1 113.23(7) . .
N3 N2 Zn1 139.97(7) . .
N2 N3 C6 111.55(9) . .
N2 N3 C11 118.03(9) . .
C6 N3 C11 130.21(9) . .
C22 S1 B1 113.75(5) . .
C22 S1 Zn1 91.94(4) . .
B1 S1 Zn1 119.67(4) . .
N1 Zn1 N2 74.48(2) . .
N1 Zn1 N2 74.48(2) . 2
N2 Zn1 N2 148.96(5) . 2
N1 Zn1 S1 113.177(8) . 2
N2 Zn1 S1 89.93(3) . 2
N2 Zn1 S1 102.23(3) 2 2
N1 Zn1 S1 113.177(8) . .
N2 Zn1 S1 102.23(3) . .
N2 Zn1 S1 89.93(3) 2 .
S1 Zn1 S1 133.646(16) 2 .

loop_
_geom_bond_atom_site_label_1
_geom_bond_atom_site_label_2
_geom_bond_distance
_geom_bond_site_symmetry_2
C1 C2 1.3901(14) .
C1 C2 1.3901(14) 2
C1 H1 0.9500 .
C2 C3 1.3908(15) .
C2 H2 0.9500 .
C3 N1 1.3453(12) .
C3 C4 1.4645(15) .
C4 N2 1.3379(14) .
C4 C5 1.4005(14) .
C5 C6 1.3887(15) .
C5 H5 0.9500 .
C6 N3 1.3680(13) .
C6 C7 1.5163(15) .
C7 C9 1.5359(17) .
C7 C10 1.5362(18) .
C7 C8 1.5392(17) .
C8 H8A 0.9800 .
C8 H8B 0.9800 .
C8 H8C 0.9800 .
C9 H9A 0.9800 .
C9 H9B 0.9800 .
C9 H9C 0.9800 .
C10 H10A 0.9800 .
C10 H10B 0.9800 .
C10 H10C 0.9800 .
C11 N3 1.4685(14) .
C11 C12 1.5230(15) .
C11 H11A 0.9900 .
C11 H11B 0.9900 .
C12 C13 1.5304(16) .
C12 H12A 0.9900 .
C12 H12B 0.9900 .
C13 B1 1.6270(17) .
C13 H13A 0.9900 .
C13 H13B 0.9900 .
C14 C21 1.5447(18) .
C14 C15 1.5467(17) .
C14 B1 1.6288(17) .
C14 H14 1.0000 .
C15 C16 1.538(2) .
C15 H15A 0.9900 .
C15 H15B 0.9900 .
C16 C17 1.538(2) .
C16 H16A 0.9900 .
C16 H16B 0.9900 .
C17 C18 1.5502(18) .
C17 H17A 0.9900 .
C17 H17B 0.9900 .
C18 C19 1.5424(18) .
C18 B1 1.6195(18) .
C18 H18 1.0000 .
C19 C20 1.536(2) .
C19 H19A 0.9900 .
C19 H19B 0.9900 .
C20 C21 1.538(2) .
C20 H20A 0.9900 .
C20 H20B 0.9900 .
C21 H21A 0.9900 .
C21 H21B 0.9900 .
C22 C23 1.3958(16) .
C22 C27 1.3978(16) .
C22 S1 1.7883(12) .
C23 C24 1.3925(18) .
C23 H23 0.9500 .
C24 C25 1.389(2) .
C24 H24 0.9500 .
C25 C26 1.388(2) .
C25 H25 0.9500 .
C26 C27 1.3869(18) .
C26 H26 0.9500 .
C27 H27 0.9500 .
B1 S1 2.0657(13) .
N1 Zn1 2.0998(13) .
N2 N3 1.3486(12) .
N2 Zn1 2.2508(9) .
S1 Zn1 2.3510(3) .

loop_
_geom_torsion_atom_site_label_1
_geom_torsion_atom_site_label_2
_geom_torsion_atom_site_label_3
_geom_torsion_atom_site_label_4
_geom_torsion
_geom_torsion_site_symmetry_1
_geom_torsion_site_symmetry_4
C2 C1 C2 C3 0.01(8) 2 .
C1 C2 C3 N1 -0.03(16) . .
C1 C2 C3 C4 178.58(9) . .
N1 C3 C4 N2 5.81(14) . .
C2 C3 C4 N2 -172.89(11) . .
N1 C3 C4 C5 -175.97(11) . .
C2 C3 C4 C5 5.3(2) . .
N2 C4 C5 C6 0.53(13) . .
C3 C4 C5 C6 -177.79(11) . .
C4 C5 C6 N3 -0.15(12) . .
C4 C5 C6 C7 179.99(11) . .
N3 C6 C7 C9 178.38(11) . .
C5 C6 C7 C9 -1.79(17) . .
N3 C6 C7 C10 -64.46(14) . .
C5 C6 C7 C10 115.38(13) . .
N3 C6 C7 C8 60.82(15) . .
C5 C6 C7 C8 -119.34(13) . .
N3 C11 C12 C13 -53.54(13) . .
C11 C12 C13 B1 155.46(9) . .
C21 C14 C15 C16 -68.17(14) . .
B1 C14 C15 C16 56.03(14) . .
C14 C15 C16 C17 -42.18(17) . .
C15 C16 C17 C18 40.55(17) . .
C16 C17 C18 C19 70.20(15) . .
C16 C17 C18 B1 -53.14(14) . .
C17 C18 C19 C20 -66.84(15) . .
B1 C18 C19 C20 53.43(15) . .
C18 C19 C20 C21 -43.66(17) . .
C19 C20 C21 C14 41.63(17) . .
C15 C14 C21 C20 70.39(15) . .
B1 C14 C21 C20 -49.71(15) . .
C27 C22 C23 C24 -1.53(18) . .
S1 C22 C23 C24 172.47(10) . .
C22 C23 C24 C25 1.35(19) . .
C23 C24 C25 C26 0.0(2) . .
C24 C25 C26 C27 -1.1(2) . .
C25 C26 C27 C22 0.9(2) . .
C23 C22 C27 C26 0.42(18) . .
S1 C22 C27 C26 -174.03(10) . .
C19 C18 B1 C13 174.44(10) . .
C17 C18 B1 C13 -61.80(13) . .
C19 C18 B1 C14 -57.15(13) . .
C17 C18 B1 C14 66.62(12) . .
C19 C18 B1 S1 53.96(12) . .
C17 C18 B1 S1 177.73(8) . .
C12 C13 B1 C18 171.64(10) . .
C12 C13 B1 C14 47.38(13) . .
C12 C13 B1 S1 -66.73(10) . .
C21 C14 B1 C18 55.68(12) . .
C15 C14 B1 C18 -68.19(11) . .
C21 C14 B1 C13 -174.41(10) . .
C15 C14 B1 C13 61.72(12) . .
C21 C14 B1 S1 -58.77(11) . .
C15 C14 B1 S1 177.36(8) . .
C2 C3 N1 C3 0.02(8) . 2
C4 C3 N1 C3 -178.72(10) . 2
C2 C3 N1 Zn1 -179.98(8) . .
C4 C3 N1 Zn1 1.28(10) . .
C5 C4 N2 N3 -0.69(12) . .
C3 C4 N2 N3 177.91(9) . .
C5 C4 N2 Zn1 172.02(7) . .
C3 C4 N2 Zn1 -9.38(12) . .
C4 N2 N3 C6 0.60(12) . .
Zn1 N2 N3 C6 -168.96(9) . .
C4 N2 N3 C11 -174.65(9) . .
Zn1 N2 N3 C11 15.79(17) . .
C5 C6 N3 N2 -0.28(12) . .
C7 C6 N3 N2 179.59(10) . .
C5 C6 N3 C11 174.24(11) . .
C7 C6 N3 C11 -5.89(18) . .
C12 C11 N3 N2 -49.14(14) . .
C12 C11 N3 C6 136.64(11) . .
C23 C22 S1 B1 40.86(12) . .
C27 C22 S1 B1 -145.02(9) . .
C23 C22 S1 Zn1 -82.93(10) . .
C27 C22 S1 Zn1 91.19(9) . .
